data_7005736
loop_
_publ_author_name
'Takamizawa, Satoshi'
'Kohbara, Masa-aki'

_publ_section_title
;
 Closed-pore crystal capable of adsorbing CO2 onto isolated cavities
 generated by disorderly mixing of substituents on host skeleton.
;
_journal_issue 33
_journal_name_full 'Dalton transactions (Cambridge, England : 2003)'
_journal_page_first 3640
_journal_page_last 3645
_journal_paper_doi 10.1039/b704977c
_journal_year 2007
_chemical_formula_sum 'C35.11 H30 N2 O8.23 Rh2'
_chemical_formula_weight 817.35
_chemical_name_systematic
;
?
;
_space_group_IT_number 2
_symmetry_cell_setting triclinic
_symmetry_space_group_name_Hall '-P 1'
_symmetry_space_group_name_H-M 'P -1'
_atom_sites_solution_hydrogens geom
_atom_sites_solution_primary direct
_atom_sites_solution_secondary difmap
_audit_creation_method SHELXL-97
_cell_angle_alpha 80.184(2)
_cell_angle_beta 80.752(2)
_cell_angle_gamma 87.0850(10)
_cell_formula_units_Z 2
_cell_length_a 10.3535(8)
_cell_length_b 10.4929(8)
_cell_length_c 15.6133(12)
_cell_measurement_temperature 90
_cell_volume 1649.2(2)
_computing_cell_refinement 'Bruker SMART'
_computing_data_collection 'Bruker SMART'
_computing_data_reduction 'Bruker SAINT'
_computing_molecular_graphics 'Bruker SHELXTL'
_computing_publication_material 'Bruker SHELXTL'
_computing_structure_refinement 'SHELXL-97 (Sheldrick, 1997)'
_computing_structure_solution 'SHELXS-97 (Sheldrick, 1990)'
_diffrn_ambient_temperature 90
_diffrn_detector_area_resol_mean 8.366
_diffrn_measured_fraction_theta_full 0.983
_diffrn_measured_fraction_theta_max 0.983
_diffrn_measurement_device_type 'CCD area detector'
_diffrn_measurement_method 'phi and omega scans'
_diffrn_radiation_monochromator graphite
_diffrn_radiation_source 'fine-focus sealed tube'
_diffrn_radiation_type MoK\a
_diffrn_radiation_wavelength 0.71073
_diffrn_reflns_av_R_equivalents 0.0181
_diffrn_reflns_av_sigmaI/netI 0.0377
_diffrn_reflns_limit_h_max 13
_diffrn_reflns_limit_h_min -13
_diffrn_reflns_limit_k_max 13
_diffrn_reflns_limit_k_min -13
_diffrn_reflns_limit_l_max 12
_diffrn_reflns_limit_l_min -20
_diffrn_reflns_number 12065
_diffrn_reflns_theta_full 28.28
_diffrn_reflns_theta_max 28.28
_diffrn_reflns_theta_min 1.34
_exptl_absorpt_coefficient_mu 1.056
_exptl_absorpt_correction_T_max 0.9393
_exptl_absorpt_correction_T_min 0.5698
_exptl_absorpt_correction_type empirical
_exptl_absorpt_process_details
;
SADABS; sheldrick, 1996
;
_exptl_crystal_colour red
_exptl_crystal_density_diffrn 1.646
_exptl_crystal_density_method 'not measured'
_exptl_crystal_description plate
_exptl_crystal_F_000 821
_exptl_crystal_size_max 0.60
_exptl_crystal_size_mid 0.40
_exptl_crystal_size_min 0.06
_refine_diff_density_max 1.042
_refine_diff_density_min -0.833
_refine_diff_density_rms 0.097
_refine_ls_extinction_method none
_refine_ls_goodness_of_fit_ref 1.032
_refine_ls_hydrogen_treatment constr
_refine_ls_matrix_type full
_refine_ls_number_parameters 484
_refine_ls_number_reflns 8032
_refine_ls_number_restraints 666
_refine_ls_restrained_S_all 1.009
_refine_ls_R_factor_all 0.0394
_refine_ls_R_factor_gt 0.0293
_refine_ls_shift/su_max 0.001
_refine_ls_shift/su_mean 0.000
_refine_ls_structure_factor_coef Fsqd
_refine_ls_weighting_details 'calc w=1/[\s^2^(Fo^2^)+(0.0364P)^2^+0.9600P] where P=(Fo^2^+2Fc^2^)/3'
_refine_ls_weighting_scheme calc
_refine_ls_wR_factor_gt 0.0676
_refine_ls_wR_factor_ref 0.0754
_reflns_number_gt 6704
_reflns_number_total 8032
_reflns_threshold_expression >2sigma(I)
_cod_data_source_file b704977c.txt
_cod_data_source_block 50927k1
_cod_depositor_comments
;
The following automatic conversions were performed:
'_symmetry_cell_setting' value 'Triclinic' changed to 'triclinic'
according to '/home/saulius/struct/CIF-dictionaries/cif_core.dic'
dictionary named 'cif_core.dic' version 2.4.1 from 2010-06-29.

Automatic conversion script
Id: cif_fix_enum 1527 2010-12-29 10:47:43Z saulius 
;
_cod_original_sg_symbol_H-M P-1
_cod_database_code 7005736

loop_
_symmetry_equiv_pos_as_xyz
'x, y, z'
'-x, -y, -z'

loop_
_atom_site_label
_atom_site_type_symbol
_atom_site_fract_x
_atom_site_fract_y
_atom_site_fract_z
_atom_site_U_iso_or_equiv
_atom_site_adp_type
_atom_site_occupancy
_atom_site_symmetry_multiplicity
_atom_site_calc_flag
_atom_site_refinement_flags
_atom_site_disorder_assembly
_atom_site_disorder_group
C1 C 0.3664(2) 1.2159(2) 0.01222(15) 0.0172(5) Uani 1 1 d U . .
C2 C 0.2912(3) 1.3392(2) 0.02298(16) 0.0196(5) Uani 1 1 d U . .
C3 C 0.1690(3) 1.3365(3) 0.07561(18) 0.0272(6) Uani 1 1 d U . .
H3 H 0.1322 1.2560 0.1035 0.033 Uiso 1 1 calc R . .
C4 C 0.1010(3) 1.4513(3) 0.0874(2) 0.0359(7) Uani 1 1 d U . .
H4 H 0.0170 1.4493 0.1225 0.043 Uiso 1 1 calc R . .
C5 C 0.1556(3) 1.5685(3) 0.0479(2) 0.0349(7) Uani 1 1 d U . .
H5 H 0.1093 1.6469 0.0565 0.042 Uiso 1 1 calc R . .
C6 C 0.2769(3) 1.5721(3) -0.0039(2) 0.0347(7) Uani 1 1 d U . .
H6 H 0.3143 1.6528 -0.0306 0.042 Uiso 1 1 calc R . .
C7 C 0.3443(3) 1.4573(3) -0.0172(2) 0.0278(6) Uani 1 1 d U . .
H7 H 0.4270 1.4598 -0.0539 0.033 Uiso 1 1 calc R . .
C8 C 0.6143(2) 1.0423(2) 0.12947(15) 0.0173(5) Uani 1 1 d U . .
C9 C 0.6768(2) 1.0754(2) 0.20226(16) 0.0185(5) Uani 1 1 d U . .
C10 C 0.7891(3) 1.1489(3) 0.18239(17) 0.0220(5) Uani 1 1 d U . .
H10 H 0.8256 1.1773 0.1228 0.026 Uiso 1 1 calc R . .
C11 C 0.8475(3) 1.1807(3) 0.24934(18) 0.0262(6) Uani 1 1 d U . .
H11 H 0.9244 1.2305 0.2356 0.031 Uiso 1 1 calc R . .
C12 C 0.7943(3) 1.1399(3) 0.33632(18) 0.0273(6) Uani 1 1 d U . .
H12 H 0.8347 1.1616 0.3822 0.033 Uiso 1 1 calc R . .
C13 C 0.6817(3) 1.0673(3) 0.35647(18) 0.0288(6) Uani 1 1 d U . .
H13 H 0.6449 1.0394 0.4161 0.035 Uiso 1 1 calc R . .
C14 C 0.6231(3) 1.0354(3) 0.28964(16) 0.0232(5) Uani 1 1 d U . .
H14 H 0.5459 0.9861 0.3035 0.028 Uiso 1 1 calc R . .
C15 C 0.2223(3) 0.5469(2) 0.54517(17) 0.0226(5) Uani 1 1 d U . .
C16 C 0.3433(3) 0.5857(3) 0.5740(2) 0.0271(6) Uani 1 1 d U . .
C17 C 0.4399(3) 0.6528(3) 0.5136(2) 0.0335(7) Uani 1 1 d U . .
H17 H 0.4307 0.6732 0.4532 0.040 Uiso 1 1 calc R . .
C18 C 0.5500(3) 0.6897(3) 0.5428(3) 0.0433(8) Uani 1 1 d U . .
H18 H 0.6169 0.7354 0.5021 0.052 Uiso 1 1 calc R . .
C19 C 0.5624(3) 0.6601(4) 0.6306(3) 0.0482(8) Uani 1 1 d U . .
H19 H 0.6383 0.6854 0.6498 0.058 Uiso 1 1 calc R . .
C20 C 0.4664(4) 0.5945(4) 0.6907(3) 0.0481(8) Uani 1 1 d U . .
H20 H 0.4753 0.5756 0.7512 0.058 Uiso 1 1 calc R . .
C21 C 0.3566(3) 0.5564(3) 0.6623(2) 0.0373(7) Uani 1 1 d U . .
H21 H 0.2904 0.5101 0.7033 0.045 Uiso 1 1 calc R . .
C22 C -0.0904(2) 0.7088(2) 0.56099(16) 0.0182(5) Uani 1 1 d U . .
C23 C -0.1408(2) 0.8275(2) 0.59700(16) 0.0176(5) Uani 1 1 d U . .
C24 C -0.1836(2) 0.8205(2) 0.68680(16) 0.0212(5) Uani 1 1 d U . .
H24 H -0.1743 0.7416 0.7257 0.025 Uiso 1 1 calc R . .
C25 C -0.2400(3) 0.9288(3) 0.71959(17) 0.0250(5) Uani 1 1 d U . .
H25 H -0.2698 0.9238 0.7809 0.030 Uiso 1 1 calc R . .
C26 C -0.2529(3) 1.0435(3) 0.66317(18) 0.0258(6) Uani 1 1 d U . .
H26 H -0.2934 1.1169 0.6856 0.031 Uiso 1 1 calc R . .
C27 C -0.2071(3) 1.0525(3) 0.57405(18) 0.0260(6) Uani 1 1 d U . .
H27 H -0.2138 1.1325 0.5358 0.031 Uiso 1 1 calc R . .
C28 C -0.1511(3) 0.9442(2) 0.54058(16) 0.0213(5) Uani 1 1 d U . .
H28 H -0.1201 0.9499 0.4794 0.026 Uiso 1 1 calc R . .
C29 C 0.3177(2) 0.7169(2) 0.19997(15) 0.0186(5) Uani 1 1 d U . .
H29 H 0.4082 0.6958 0.1865 0.022 Uiso 1 1 calc R . .
C30 C 0.2430(2) 0.6446(2) 0.27057(16) 0.0208(5) Uani 1 1 d U . .
H30 H 0.2823 0.5727 0.3035 0.025 Uiso 1 1 calc R . .
C31 C 0.0607(3) 0.7696(2) 0.24281(17) 0.0218(5) Uani 1 1 d DU . .
C32 C 0.1370(2) 0.8411(2) 0.16877(16) 0.0185(5) Uani 1 1 d DU . .
C33A C -0.0850(3) 0.7972(4) 0.2632(3) 0.0251(8) Uani 0.868(6) 1 d PDU . .
H33A H -0.1016 0.8919 0.2511 0.030 Uiso 0.868(6) 1 calc PR . .
H33B H -0.1151 0.7673 0.3266 0.030 Uiso 0.868(6) 1 calc PR . .
C34A C -0.1647(4) 0.7309(4) 0.2092(3) 0.0376(9) Uani 0.868(6) 1 d PDU . .
H34A H -0.1420 0.7669 0.1467 0.056 Uiso 0.868(6) 1 calc PR . .
H34B H -0.2584 0.7458 0.2283 0.056 Uiso 0.868(6) 1 calc PR . .
H34C H -0.1447 0.6378 0.2181 0.056 Uiso 0.868(6) 1 calc PR . .
C35A C 0.0777(7) 0.9465(5) 0.1086(6) 0.0262(14) Uani 0.868(6) 1 d PDU . .
H35A H 0.0640 1.0246 0.1358 0.039 Uiso 0.868(6) 1 calc PR . .
H35B H -0.0065 0.9186 0.0981 0.039 Uiso 0.868(6) 1 calc PR . .
H35C H 0.1367 0.9652 0.0526 0.039 Uiso 0.868(6) 1 calc PR . .
C33B C 0.064(5) 0.947(3) 0.116(4) 0.021(3) Uani 0.132(6) 1 d PDU . .
H33C H 0.1248 0.9964 0.0677 0.026 Uiso 0.132(6) 1 calc PR . .
H33D H 0.0181 1.0068 0.1537 0.026 Uiso 0.132(6) 1 calc PR . .
C34B C -0.034(2) 0.874(2) 0.0788(14) 0.027(4) Uani 0.132(6) 1 d PDU . .
H34D H 0.0096 0.8432 0.0254 0.040 Uiso 0.132(6) 1 calc PR . .
H34E H -0.1072 0.9327 0.0646 0.040 Uiso 0.132(6) 1 calc PR . .
H34F H -0.0672 0.8002 0.1228 0.040 Uiso 0.132(6) 1 calc PR . .
C35B C -0.0669(19) 0.812(2) 0.2935(16) 0.022(4) Uani 0.132(6) 1 d PDU . .
H35D H -0.1312 0.7443 0.3017 0.033 Uiso 0.132(6) 1 calc PR . .
H35E H -0.1000 0.8919 0.2606 0.033 Uiso 0.132(6) 1 calc PR . .
H35F H -0.0519 0.8285 0.3511 0.033 Uiso 0.132(6) 1 calc PR . .
N1 N 0.2657(2) 0.8171(2) 0.14937(13) 0.0181(4) Uani 1 1 d U . .
N2 N 0.1149(2) 0.6735(2) 0.29419(14) 0.0206(4) Uani 1 1 d U . .
O1 O 0.31728(17) 1.11256(16) 0.05711(11) 0.0185(4) Uani 1 1 d U . .
O2 O 0.47376(17) 1.22398(16) -0.03996(11) 0.0195(4) Uani 1 1 d U . .
O3 O 0.66744(17) 1.08805(17) 0.05174(11) 0.0187(4) Uani 1 1 d U . .
O4 O 0.51316(17) 0.97373(17) 0.14950(11) 0.0186(4) Uani 1 1 d U . .
O5 O 0.20509(18) 0.59261(17) 0.46661(12) 0.0235(4) Uani 1 1 d U . .
O6 O 0.14452(18) 0.47493(18) 0.60122(12) 0.0241(4) Uani 1 1 d U . .
O7 O -0.10155(18) 0.60274(17) 0.61470(11) 0.0218(4) Uani 1 1 d U . .
O8 O -0.04201(18) 0.72150(17) 0.48042(11) 0.0220(4) Uani 1 1 d U . .
Rh1 Rh 0.416806(18) 0.939984(17) 0.051499(11) 0.01412(5) Uani 1 1 d U . .
Rh2 Rh 0.032143(19) 0.562453(18) 0.428420(12) 0.01767(6) Uani 1 1 d U . .
O2S O -0.436(2) 0.743(3) 0.3164(16) 0.074(5) Uani 0.111(5) 1 d PDU . .
O1S O -0.300(2) 0.720(3) 0.1861(16) 0.073(5) Uani 0.111(5) 1 d PDU . .
C1S C -0.371(2) 0.731(5) 0.2502(17) 0.074(5) Uani 0.111(5) 1 d PDU . .

loop_
_atom_site_aniso_label
_atom_site_aniso_U_11
_atom_site_aniso_U_22
_atom_site_aniso_U_33
_atom_site_aniso_U_23
_atom_site_aniso_U_13
_atom_site_aniso_U_12
C1 0.0208(11) 0.0156(11) 0.0138(10) -0.0003(8) -0.0014(9) 0.0001(9)
C2 0.0224(12) 0.0176(11) 0.0184(11) -0.0032(9) -0.0026(9) 0.0022(9)
C3 0.0271(14) 0.0232(13) 0.0282(13) -0.0025(10) 0.0025(11) 0.0031(11)
C4 0.0339(15) 0.0322(15) 0.0389(15) -0.0097(13) 0.0029(13) 0.0098(12)
C5 0.0371(16) 0.0248(14) 0.0447(16) -0.0105(12) -0.0105(13) 0.0109(12)
C6 0.0362(16) 0.0191(13) 0.0486(17) -0.0023(12) -0.0091(13) 0.0001(11)
C7 0.0255(13) 0.0200(13) 0.0361(14) -0.0018(11) -0.0030(11) 0.0012(10)
C8 0.0202(11) 0.0159(11) 0.0141(10) -0.0021(8) 0.0005(9) 0.0031(9)
C9 0.0196(11) 0.0189(11) 0.0157(10) -0.0021(9) -0.0007(9) 0.0044(9)
C10 0.0231(12) 0.0226(12) 0.0182(11) 0.0001(9) -0.0008(9) 0.0000(10)
C11 0.0260(13) 0.0269(13) 0.0253(13) -0.0021(10) -0.0036(10) -0.0047(11)
C12 0.0289(14) 0.0339(14) 0.0206(12) -0.0063(11) -0.0071(10) 0.0019(11)
C13 0.0302(14) 0.0384(15) 0.0164(11) -0.0019(11) -0.0026(10) -0.0001(12)
C14 0.0205(12) 0.0296(13) 0.0173(11) -0.0006(10) 0.0008(9) -0.0021(10)
C15 0.0211(12) 0.0183(11) 0.0258(12) -0.0048(10) 0.0046(10) 0.0016(9)
C16 0.0246(13) 0.0189(12) 0.0373(14) -0.0079(11) 0.0001(11) 0.0004(10)
C17 0.0258(14) 0.0290(14) 0.0450(16) -0.0120(12) 0.0043(12) -0.0047(11)
C18 0.0264(15) 0.0393(17) 0.064(2) -0.0152(15) 0.0012(14) -0.0067(13)
C19 0.0333(17) 0.0448(18) 0.071(2) -0.0144(17) -0.0160(16) -0.0037(14)
C20 0.0425(18) 0.0468(19) 0.058(2) -0.0058(16) -0.0185(16) -0.0021(15)
C21 0.0349(16) 0.0316(15) 0.0455(17) -0.0039(13) -0.0085(13) -0.0028(13)
C22 0.0187(11) 0.0160(11) 0.0172(11) -0.0008(9) 0.0034(9) -0.0027(9)
C23 0.0163(11) 0.0163(11) 0.0190(11) -0.0024(9) 0.0014(9) -0.0023(9)
C24 0.0229(12) 0.0205(12) 0.0189(11) -0.0012(9) -0.0010(9) -0.0024(10)
C25 0.0302(14) 0.0265(13) 0.0181(11) -0.0073(10) 0.0012(10) -0.0018(11)
C26 0.0317(14) 0.0203(12) 0.0258(12) -0.0103(10) 0.0004(11) 0.0016(10)
C27 0.0361(15) 0.0171(12) 0.0232(12) -0.0019(10) -0.0014(11) 0.0003(11)
C28 0.0281(13) 0.0166(11) 0.0167(11) -0.0011(9) 0.0019(10) -0.0003(10)
C29 0.0187(11) 0.0181(11) 0.0156(10) 0.0002(9) 0.0033(9) 0.0012(9)
C30 0.0213(12) 0.0169(11) 0.0201(11) -0.0001(9) 0.0051(9) 0.0010(9)
C31 0.0222(12) 0.0174(11) 0.0225(12) -0.0015(9) 0.0046(10) -0.0015(9)
C32 0.0205(12) 0.0163(11) 0.0172(11) -0.0024(9) 0.0022(9) -0.0028(9)
C33A 0.0201(16) 0.0248(16) 0.0254(18) 0.0024(14) 0.0040(13) 0.0030(12)
C34A 0.0292(18) 0.040(2) 0.041(2) 0.0019(15) -0.0055(15) -0.0056(15)
C35A 0.021(2) 0.0276(17) 0.026(2) 0.0037(14) 0.000(2) 0.0019(14)
C33B 0.021(5) 0.021(5) 0.021(5) -0.001(4) 0.000(4) -0.002(4)
C34B 0.025(6) 0.030(6) 0.025(6) -0.001(5) -0.007(5) 0.002(5)
C35B 0.019(6) 0.022(6) 0.022(6) 0.001(5) 0.000(5) 0.000(5)
N1 0.0213(10) 0.0160(10) 0.0145(9) -0.0012(7) 0.0034(8) -0.0019(8)
N2 0.0213(11) 0.0161(10) 0.0199(10) -0.0002(8) 0.0072(8) -0.0002(8)
O1 0.0202(9) 0.0152(8) 0.0161(8) 0.0010(6) 0.0051(7) 0.0020(7)
O2 0.0221(9) 0.0149(8) 0.0182(8) -0.0010(6) 0.0052(7) 0.0002(7)
O3 0.0213(9) 0.0200(9) 0.0127(8) 0.0002(6) 0.0020(6) -0.0042(7)
O4 0.0201(9) 0.0214(9) 0.0122(8) 0.0004(6) 0.0012(6) -0.0026(7)
O5 0.0213(9) 0.0202(9) 0.0247(9) -0.0011(7) 0.0080(7) -0.0051(7)
O6 0.0238(10) 0.0219(9) 0.0235(9) 0.0005(7) 0.0024(7) -0.0039(7)
O7 0.0272(10) 0.0165(8) 0.0174(8) -0.0012(7) 0.0073(7) 0.0000(7)
O8 0.0269(10) 0.0160(8) 0.0184(8) -0.0010(7) 0.0084(7) -0.0005(7)
Rh1 0.01715(10) 0.01304(9) 0.00936(9) 0.00148(6) 0.00305(6) -0.00100(7)
Rh2 0.01989(11) 0.01305(10) 0.01569(9) 0.00040(7) 0.00778(7) -0.00165(7)
O2S 0.074(5) 0.074(5) 0.074(5) -0.0121(12) -0.0114(12) -0.0017(9)
O1S 0.073(5) 0.073(5) 0.073(5) -0.0119(12) -0.0113(12) -0.0016(9)
C1S 0.074(5) 0.074(5) 0.074(5) -0.0121(12) -0.0114(11) -0.0017(9)

loop_
_atom_type_symbol
_atom_type_description
_atom_type_scat_dispersion_real
_atom_type_scat_dispersion_imag
_atom_type_scat_source
C C 0.0033 0.0016 'International Tables Vol C Tables 4.2.6.8 and 6.1.1.4'
H H 0.0000 0.0000 'International Tables Vol C Tables 4.2.6.8 and 6.1.1.4'
N N 0.0061 0.0033 'International Tables Vol C Tables 4.2.6.8 and 6.1.1.4'
O O 0.0106 0.0060 'International Tables Vol C Tables 4.2.6.8 and 6.1.1.4'
Rh Rh -1.1178 0.9187 'International Tables Vol C Tables 4.2.6.8 and 6.1.1.4'

loop_
_geom_angle_atom_site_label_1
_geom_angle_atom_site_label_2
_geom_angle_atom_site_label_3
_geom_angle
_geom_angle_site_symmetry_1
_geom_angle_site_symmetry_3
_geom_angle_publ_flag
O2 C1 O1 125.8(2) . . ?
O2 C1 C2 117.3(2) . . ?
O1 C1 C2 116.9(2) . . ?
C7 C2 C3 119.5(2) . . ?
C7 C2 C1 120.4(2) . . ?
C3 C2 C1 120.2(2) . . ?
C4 C3 C2 120.1(3) . . ?
C5 C4 C3 120.0(3) . . ?
C6 C5 C4 120.3(3) . . ?
C5 C6 C7 119.9(3) . . ?
C2 C7 C6 120.3(3) . . ?
O4 C8 O3 125.7(2) . . ?
O4 C8 C9 118.2(2) . . ?
O3 C8 C9 116.1(2) . . ?
C14 C9 C10 119.6(2) . . ?
C14 C9 C8 120.8(2) . . ?
C10 C9 C8 119.6(2) . . ?
C11 C10 C9 120.1(2) . . ?
C10 C11 C12 120.1(3) . . ?
C11 C12 C13 120.0(3) . . ?
C14 C13 C12 120.0(3) . . ?
C13 C14 C9 120.2(3) . . ?
O6 C15 O5 125.8(3) . . ?
O6 C15 C16 117.3(2) . . ?
O5 C15 C16 116.9(2) . . ?
C21 C16 C17 120.4(3) . . ?
C21 C16 C15 119.2(3) . . ?
C17 C16 C15 120.4(3) . . ?
C16 C17 C18 119.1(3) . . ?
C19 C18 C17 120.2(3) . . ?
C20 C19 C18 120.9(3) . . ?
C19 C20 C21 119.4(4) . . ?
C20 C21 C16 120.1(3) . . ?
O8 C22 O7 125.8(2) . . ?
O8 C22 C23 117.8(2) . . ?
O7 C22 C23 116.4(2) . . ?
C28 C23 C24 119.8(2) . . ?
C28 C23 C22 120.1(2) . . ?
C24 C23 C22 120.0(2) . . ?
C25 C24 C23 120.0(2) . . ?
C26 C25 C24 120.0(2) . . ?
C25 C26 C27 120.4(2) . . ?
C26 C27 C28 120.0(2) . . ?
C23 C28 C27 119.8(2) . . ?
N1 C29 C30 121.6(2) . . ?
N2 C30 C29 121.4(2) . . ?
N2 C31 C32 120.6(2) . . ?
N2 C31 C33A 118.9(2) . . ?
C32 C31 C33A 120.5(3) . . ?
N2 C31 C35B 108.8(10) . . ?
C32 C31 C35B 127.3(10) . . ?
C33A C31 C35B 22.2(9) . . ?
N1 C32 C31 121.2(2) . . ?
N1 C32 C35A 117.2(4) . . ?
C31 C32 C35A 121.6(4) . . ?
N1 C32 C33B 123(3) . . ?
C31 C32 C33B 115(3) . . ?
C35A C32 C33B 6(3) . . ?
C31 C33A C34A 112.7(3) . . ?
C32 C33B C34B 104.4(18) . . ?
C32 N1 C29 117.3(2) . . ?
C32 N1 Rh1 128.11(17) . . ?
C29 N1 Rh1 114.06(16) . . ?
C31 N2 C30 117.6(2) . . ?
C31 N2 Rh2 129.73(16) . . ?
C30 N2 Rh2 112.15(17) . . ?
C1 O1 Rh1 119.85(15) . . ?
C1 O2 Rh1 118.45(15) . 2_675 ?
C8 O3 Rh1 119.38(16) . 2_675 ?
C8 O4 Rh1 118.92(15) . . ?
C15 O5 Rh2 118.71(16) . . ?
C15 O6 Rh2 119.29(18) . 2_566 ?
C22 O7 Rh2 118.82(15) . 2_566 ?
C22 O8 Rh2 119.37(16) . . ?
O3 Rh1 O2 88.87(7) 2_675 2_675 ?
O3 Rh1 O4 175.88(6) 2_675 . ?
O2 Rh1 O4 90.44(7) 2_675 . ?
O3 Rh1 O1 91.21(7) 2_675 . ?
O2 Rh1 O1 175.82(6) 2_675 . ?
O4 Rh1 O1 89.19(7) . . ?
O3 Rh1 N1 92.10(7) 2_675 . ?
O2 Rh1 N1 88.17(7) 2_675 . ?
O4 Rh1 N1 91.93(7) . . ?
O1 Rh1 N1 96.00(7) . . ?
O3 Rh1 Rh1 88.22(5) 2_675 2_675 ?
O2 Rh1 Rh1 88.98(5) 2_675 2_675 ?
O4 Rh1 Rh1 87.71(5) . 2_675 ?
O1 Rh1 Rh1 86.85(5) . 2_675 ?
N1 Rh1 Rh1 177.12(5) . 2_675 ?
O7 Rh2 O6 87.90(8) 2_566 2_566 ?
O7 Rh2 O5 92.05(8) 2_566 . ?
O6 Rh2 O5 175.98(7) 2_566 . ?
O7 Rh2 O8 175.96(7) 2_566 . ?
O6 Rh2 O8 91.85(8) 2_566 . ?
O5 Rh2 O8 87.92(7) . . ?
O7 Rh2 N2 88.43(7) 2_566 . ?
O6 Rh2 N2 97.21(8) 2_566 . ?
O5 Rh2 N2 86.80(8) . . ?
O8 Rh2 N2 95.60(7) . . ?
O7 Rh2 Rh2 88.59(5) 2_566 2_566 ?
O6 Rh2 Rh2 87.90(5) 2_566 2_566 ?
O5 Rh2 Rh2 88.08(5) . 2_566 ?
O8 Rh2 Rh2 87.37(5) . 2_566 ?
N2 Rh2 Rh2 173.99(6) . 2_566 ?
O2S C1S O1S 176(2) . . ?

loop_
_geom_bond_atom_site_label_1
_geom_bond_atom_site_label_2
_geom_bond_distance
_geom_bond_site_symmetry_2
_geom_bond_publ_flag
C1 O2 1.266(3) . ?
C1 O1 1.268(3) . ?
C1 C2 1.496(3) . ?
C2 C7 1.387(4) . ?
C2 C3 1.392(4) . ?
C3 C4 1.388(4) . ?
C4 C5 1.383(4) . ?
C5 C6 1.378(4) . ?
C6 C7 1.390(4) . ?
C8 O4 1.267(3) . ?
C8 O3 1.273(3) . ?
C8 C9 1.492(3) . ?
C9 C14 1.390(3) . ?
C9 C10 1.391(4) . ?
C10 C11 1.383(4) . ?
C11 C12 1.384(4) . ?
C12 C13 1.389(4) . ?
C13 C14 1.382(4) . ?
C15 O6 1.263(3) . ?
C15 O5 1.276(3) . ?
C15 C16 1.495(4) . ?
C16 C21 1.388(4) . ?
C16 C17 1.388(4) . ?
C17 C18 1.388(5) . ?
C18 C19 1.379(5) . ?
C19 C20 1.376(5) . ?
C20 C21 1.384(5) . ?
C22 O8 1.264(3) . ?
C22 O7 1.272(3) . ?
C22 C23 1.489(3) . ?
C23 C28 1.391(3) . ?
C23 C24 1.392(3) . ?
C24 C25 1.389(3) . ?
C25 C26 1.380(4) . ?
C26 C27 1.385(4) . ?
C27 C28 1.393(3) . ?
C29 N1 1.347(3) . ?
C29 C30 1.375(3) . ?
C30 N2 1.352(3) . ?
C31 N2 1.337(3) . ?
C31 C32 1.412(3) . ?
C31 C33A 1.514(4) . ?
C31 C35B 1.516(16) . ?
C32 N1 1.339(3) . ?
C32 C35A 1.498(5) . ?
C32 C33B 1.51(2) . ?
C33A C34A 1.536(6) . ?
C33B C34B 1.54(2) . ?
N1 Rh1 2.283(2) . ?
N2 Rh2 2.275(2) . ?
O1 Rh1 2.0455(17) . ?
O2 Rh1 2.0293(17) 2_675 ?
O3 Rh1 2.0212(17) 2_675 ?
O4 Rh1 2.0429(17) . ?
O5 Rh2 2.032(2) . ?
O6 Rh2 2.0299(19) 2_566 ?
O7 Rh2 2.0224(17) 2_566 ?
O8 Rh2 2.0408(17) . ?
Rh1 O3 2.0212(17) 2_675 ?
Rh1 O2 2.0293(17) 2_675 ?
Rh1 Rh1 2.4041(4) 2_675 ?
Rh2 O7 2.0224(17) 2_566 ?
Rh2 O6 2.0299(19) 2_566 ?
Rh2 Rh2 2.4018(4) 2_566 ?
O2S C1S 1.1604(10) . ?
O1S C1S 1.1604(10) . ?

loop_
_geom_torsion_atom_site_label_1
_geom_torsion_atom_site_label_2
_geom_torsion_atom_site_label_3
_geom_torsion_atom_site_label_4
_geom_torsion
_geom_torsion_site_symmetry_1
_geom_torsion_site_symmetry_2
_geom_torsion_site_symmetry_3
_geom_torsion_site_symmetry_4
_geom_torsion_publ_flag
O2 C1 C2 C7 -5.5(4) . . . . ?
O1 C1 C2 C7 173.7(2) . . . . ?
O2 C1 C2 C3 176.5(2) . . . . ?
O1 C1 C2 C3 -4.3(4) . . . . ?
C7 C2 C3 C4 0.2(4) . . . . ?
C1 C2 C3 C4 178.3(3) . . . . ?
C2 C3 C4 C5 -1.0(5) . . . . ?
C3 C4 C5 C6 0.7(5) . . . . ?
C4 C5 C6 C7 0.5(5) . . . . ?
C3 C2 C7 C6 0.9(4) . . . . ?
C1 C2 C7 C6 -177.1(3) . . . . ?
C5 C6 C7 C2 -1.3(5) . . . . ?
O4 C8 C9 C14 -2.0(4) . . . . ?
O3 C8 C9 C14 177.0(2) . . . . ?
O4 C8 C9 C10 179.0(2) . . . . ?
O3 C8 C9 C10 -2.0(3) . . . . ?
C14 C9 C10 C11 0.7(4) . . . . ?
C8 C9 C10 C11 179.7(2) . . . . ?
C9 C10 C11 C12 -0.3(4) . . . . ?
C10 C11 C12 C13 -0.2(4) . . . . ?
C11 C12 C13 C14 0.2(4) . . . . ?
C12 C13 C14 C9 0.3(4) . . . . ?
C10 C9 C14 C13 -0.7(4) . . . . ?
C8 C9 C14 C13 -179.7(2) . . . . ?
O6 C15 C16 C21 -8.5(4) . . . . ?
O5 C15 C16 C21 169.6(3) . . . . ?
O6 C15 C16 C17 173.0(2) . . . . ?
O5 C15 C16 C17 -8.9(4) . . . . ?
C21 C16 C17 C18 0.3(4) . . . . ?
C15 C16 C17 C18 178.7(3) . . . . ?
C16 C17 C18 C19 -0.2(5) . . . . ?
C17 C18 C19 C20 -0.3(6) . . . . ?
C18 C19 C20 C21 0.8(6) . . . . ?
C19 C20 C21 C16 -0.8(5) . . . . ?
C17 C16 C21 C20 0.2(5) . . . . ?
C15 C16 C21 C20 -178.2(3) . . . . ?
O8 C22 C23 C28 9.2(4) . . . . ?
O7 C22 C23 C28 -170.1(2) . . . . ?
O8 C22 C23 C24 -174.0(2) . . . . ?
O7 C22 C23 C24 6.7(4) . . . . ?
C28 C23 C24 C25 1.9(4) . . . . ?
C22 C23 C24 C25 -175.0(2) . . . . ?
C23 C24 C25 C26 -0.4(4) . . . . ?
C24 C25 C26 C27 -1.5(4) . . . . ?
C25 C26 C27 C28 1.9(4) . . . . ?
C24 C23 C28 C27 -1.5(4) . . . . ?
C22 C23 C28 C27 175.4(2) . . . . ?
C26 C27 C28 C23 -0.4(4) . . . . ?
N1 C29 C30 N2 -2.3(4) . . . . ?
N2 C31 C32 N1 -1.9(4) . . . . ?
C33A C31 C32 N1 -179.4(3) . . . . ?
C35B C31 C32 N1 155.0(13) . . . . ?
N2 C31 C32 C35A 178.1(4) . . . . ?
C33A C31 C32 C35A 0.5(5) . . . . ?
C35B C31 C32 C35A -25.1(14) . . . . ?
N2 C31 C32 C33B 179.7(17) . . . . ?
C33A C31 C32 C33B 2.2(18) . . . . ?
C35B C31 C32 C33B -23(2) . . . . ?
N2 C31 C33A C34A -95.7(4) . . . . ?
C32 C31 C33A C34A 81.9(4) . . . . ?
C35B C31 C33A C34A -163(3) . . . . ?
N1 C32 C33B C34B 117(3) . . . . ?
C31 C32 C33B C34B -65(4) . . . . ?
C35A C32 C33B C34B 102(15) . . . . ?
C31 C32 N1 C29 4.1(3) . . . . ?
C35A C32 N1 C29 -175.8(4) . . . . ?
C33B C32 N1 C29 -177.6(19) . . . . ?
C31 C32 N1 Rh1 -167.25(18) . . . . ?
C35A C32 N1 Rh1 12.8(4) . . . . ?
C33B C32 N1 Rh1 11(2) . . . . ?
C30 C29 N1 C32 -2.1(4) . . . . ?
C30 C29 N1 Rh1 170.4(2) . . . . ?
C32 C31 N2 C30 -2.5(4) . . . . ?
C33A C31 N2 C30 175.1(3) . . . . ?
C35B C31 N2 C30 -163.2(11) . . . . ?
C32 C31 N2 Rh2 168.70(18) . . . . ?
C33A C31 N2 Rh2 -13.7(4) . . . . ?
C35B C31 N2 Rh2 8.0(11) . . . . ?
C29 C30 N2 C31 4.5(4) . . . . ?
C29 C30 N2 Rh2 -168.2(2) . . . . ?
O2 C1 O1 Rh1 2.1(3) . . . . ?
C2 C1 O1 Rh1 -177.06(16) . . . . ?
O1 C1 O2 Rh1 -2.3(3) . . . 2_675 ?
C2 C1 O2 Rh1 176.83(16) . . . 2_675 ?
O4 C8 O3 Rh1 3.3(3) . . . 2_675 ?
C9 C8 O3 Rh1 -175.63(15) . . . 2_675 ?
O3 C8 O4 Rh1 -4.0(3) . . . . ?
C9 C8 O4 Rh1 174.86(16) . . . . ?
O6 C15 O5 Rh2 5.6(3) . . . . ?
C16 C15 O5 Rh2 -172.30(16) . . . . ?
O5 C15 O6 Rh2 -5.7(4) . . . 2_566 ?
C16 C15 O6 Rh2 172.20(16) . . . 2_566 ?
O8 C22 O7 Rh2 2.0(4) . . . 2_566 ?
C23 C22 O7 Rh2 -178.76(16) . . . 2_566 ?
O7 C22 O8 Rh2 -2.2(4) . . . . ?
C23 C22 O8 Rh2 178.64(17) . . . . ?
C8 O4 Rh1 O3 11.1(10) . . . 2_675 ?
C8 O4 Rh1 O2 91.36(18) . . . 2_675 ?
C8 O4 Rh1 O1 -84.47(18) . . . . ?
C8 O4 Rh1 N1 179.55(18) . . . . ?
C8 O4 Rh1 Rh1 2.40(17) . . . 2_675 ?
C1 O1 Rh1 O3 -88.90(19) . . . 2_675 ?
C1 O1 Rh1 O2 2.1(11) . . . 2_675 ?
C1 O1 Rh1 O4 87.00(18) . . . . ?
C1 O1 Rh1 N1 178.86(18) . . . . ?
C1 O1 Rh1 Rh1 -0.75(18) . . . 2_675 ?
C32 N1 Rh1 O3 -65.3(2) . . . 2_675 ?
C29 N1 Rh1 O3 123.08(17) . . . 2_675 ?
C32 N1 Rh1 O2 -154.1(2) . . . 2_675 ?
C29 N1 Rh1 O2 34.28(17) . . . 2_675 ?
C32 N1 Rh1 O4 115.5(2) . . . . ?
C29 N1 Rh1 O4 -56.09(17) . . . . ?
C32 N1 Rh1 O1 26.1(2) . . . . ?
C29 N1 Rh1 O1 -145.48(17) . . . . ?
C32 N1 Rh1 Rh1 -161.7(10) . . . 2_675 ?
C29 N1 Rh1 Rh1 26.7(12) . . . 2_675 ?
C15 O5 Rh2 O7 -91.02(18) . . . 2_566 ?
C15 O5 Rh2 O6 -1.8(11) . . . 2_566 ?
C15 O5 Rh2 O8 84.93(18) . . . . ?
C15 O5 Rh2 N2 -179.34(19) . . . . ?
C15 O5 Rh2 Rh2 -2.50(18) . . . 2_566 ?
C22 O8 Rh2 O7 2.5(12) . . . 2_566 ?
C22 O8 Rh2 O6 88.9(2) . . . 2_566 ?
C22 O8 Rh2 O5 -87.1(2) . . . . ?
C22 O8 Rh2 N2 -173.67(19) . . . . ?
C22 O8 Rh2 Rh2 1.08(19) . . . 2_566 ?
C31 N2 Rh2 O7 135.6(2) . . . 2_566 ?
C30 N2 Rh2 O7 -52.85(18) . . . 2_566 ?
C31 N2 Rh2 O6 47.9(2) . . . 2_566 ?
C30 N2 Rh2 O6 -140.53(17) . . . 2_566 ?
C31 N2 Rh2 O5 -132.3(2) . . . . ?
C30 N2 Rh2 O5 39.29(18) . . . . ?
C31 N2 Rh2 O8 -44.7(2) . . . . ?
C30 N2 Rh2 O8 126.88(18) . . . . ?
C31 N2 Rh2 Rh2 -164.1(4) . . . 2_566 ?
C30 N2 Rh2 Rh2 7.5(6) . . . 2_566 ?
